data_4064817
loop_
_publ_author_name
'Ate\,sin, T\"ulay A.'
'Kundu, Sabuj'
'Skugrud, Karlyn'
'Lai, Katherine A.'
'Swartz, Brett D.'
'Li, Ting'
'Brennessel, William W.'
'Jones, William D.'

_publ_section_title
;
 Predicting Selectivity in Oxidative Addition of C--S Bonds of Substituted
 Thiophenes to a Platinum(0) Fragment: An Experimental and Theoretical
 Study
;
_journal_issue 17
_journal_name_full Organometallics
_journal_page_first 4578
_journal_paper_doi 10.1021/om200352d
_journal_volume 30
_journal_year 2011
_chemical_formula_moiety 'C19 H38 O P2 Pt S'
_chemical_formula_sum 'C19 H38 O P2 Pt S'
_chemical_formula_weight 571.58
_chemical_name_common Pt(dippe)(COMe=CH-CH=CH-S)
_chemical_name_systematic
; 
 ? 
;
_space_group_IT_number 43
_symmetry_cell_setting orthorhombic
_symmetry_space_group_name_Hall 'F 2 -2d'
_symmetry_space_group_name_H-M 'F d d 2'
_atom_sites_solution_hydrogens geom
_atom_sites_solution_primary direct
_atom_sites_solution_secondary difmap
_audit_creation_method SHELXL-97
_cell_angle_alpha 90.00
_cell_angle_beta 90.00
_cell_angle_gamma 90.00
_cell_formula_units_Z 16
_cell_length_a 29.216(3)
_cell_length_b 30.589(3)
_cell_length_c 10.1233(11)
_cell_measurement_reflns_used 2079
_cell_measurement_temperature 100.0(1)
_cell_measurement_theta_max 19.20
_cell_measurement_theta_min 2.23
_cell_volume 9047.1(16)
_computing_cell_refinement 'SAINT (Bruker, 2007)'
_computing_data_collection 'APEX2 (Bruker, 2008)'
_computing_data_reduction 'SAINT (Bruker, 2007)'
_computing_molecular_graphics 'SHELXTL (Sheldrick, 2008)'
_computing_publication_material 'SHELXTL (Sheldrick, 2008)'
_computing_structure_refinement 'SHELXL-97 (Sheldrick, 2008)'
_computing_structure_solution 'SIR97 (Altomare et al., 1999)'
_diffrn_ambient_temperature 100.0(1)
_diffrn_measured_fraction_theta_full 1.000
_diffrn_measured_fraction_theta_max 1.000
_diffrn_measurement_device_type 'Bruker SMART APEX II CCD Platform'
_diffrn_measurement_method 'area detector, \w scans per \f'
_diffrn_radiation_monochromator graphite
_diffrn_radiation_source 'fine-focus sealed tube'
_diffrn_radiation_type MoK\a
_diffrn_radiation_wavelength 0.71073
_diffrn_reflns_av_R_equivalents 0.0991
_diffrn_reflns_av_sigmaI/netI 0.0800
_diffrn_reflns_limit_h_max 36
_diffrn_reflns_limit_h_min -36
_diffrn_reflns_limit_k_max 37
_diffrn_reflns_limit_k_min -37
_diffrn_reflns_limit_l_max 12
_diffrn_reflns_limit_l_min -12
_diffrn_reflns_number 19850
_diffrn_reflns_theta_full 26.19
_diffrn_reflns_theta_max 26.19
_diffrn_reflns_theta_min 1.93
_exptl_absorpt_coefficient_mu 6.442
_exptl_absorpt_correction_T_max 0.8302
_exptl_absorpt_correction_T_min 0.4255
_exptl_absorpt_correction_type multi-scan
_exptl_absorpt_process_details 'SADABS (Sheldrick, 2008)'
_exptl_crystal_colour colorless
_exptl_crystal_density_diffrn 1.679
_exptl_crystal_density_method 'not measured'
_exptl_crystal_description plate
_exptl_crystal_F_000 4544
_exptl_crystal_size_max 0.16
_exptl_crystal_size_mid 0.12
_exptl_crystal_size_min 0.03
_refine_diff_density_max 1.187
_refine_diff_density_min -0.658
_refine_diff_density_rms 0.139
_refine_ls_abs_structure_details 'Flack H D (1983), 2107 Friedel pairs, Acta Cryst. A39, 876-881'
_refine_ls_abs_structure_Flack 0.056(18)
_refine_ls_extinction_method none
_refine_ls_goodness_of_fit_ref 1.001
_refine_ls_hydrogen_treatment constr
_refine_ls_matrix_type full
_refine_ls_number_parameters 226
_refine_ls_number_reflns 4510
_refine_ls_number_restraints 1
_refine_ls_restrained_S_all 1.001
_refine_ls_R_factor_all 0.0898
_refine_ls_R_factor_gt 0.0519
_refine_ls_shift/su_max 0.001
_refine_ls_shift/su_mean 0.000
_refine_ls_structure_factor_coef Fsqd
_refine_ls_weighting_details 'calc w=1/[\s^2^(Fo^2^)+(0.0479P)^2^+0.0000P] where P=(Fo^2^+2Fc^2^)/3'
_refine_ls_weighting_scheme calc
_refine_ls_wR_factor_gt 0.0938
_refine_ls_wR_factor_ref 0.1061
_reflns_number_gt 3143
_reflns_number_total 4510
_reflns_threshold_expression >2sigma(I)
_cod_data_source_file om200352d_si_002.cif
_cod_data_source_block jonbds36_5A
_cod_original_cell_volume 9047.1(17)
_cod_original_sg_symbol_H-M Fdd2
_cod_database_code 4064817

loop_
_symmetry_equiv_pos_as_xyz
'x, y, z'
'-x, -y, z'
'x+1/4, -y+1/4, z+1/4'
'-x+1/4, y+1/4, z+1/4'
'x, y+1/2, z+1/2'
'-x, -y+1/2, z+1/2'
'x+1/4, -y+3/4, z+3/4'
'-x+1/4, y+3/4, z+3/4'
'x+1/2, y, z+1/2'
'-x+1/2, -y, z+1/2'
'x+3/4, -y+1/4, z+3/4'
'-x+3/4, y+1/4, z+3/4'
'x+1/2, y+1/2, z'
'-x+1/2, -y+1/2, z'
'x+3/4, -y+3/4, z+1/4'
'-x+3/4, y+3/4, z+1/4'

loop_
_atom_site_label
_atom_site_type_symbol
_atom_site_fract_x
_atom_site_fract_y
_atom_site_fract_z
_atom_site_U_iso_or_equiv
_atom_site_adp_type
_atom_site_occupancy
_atom_site_symmetry_multiplicity
_atom_site_calc_flag
_atom_site_refinement_flags
Pt1 Pt 0.632733(14) 0.090492(14) 0.33198(15) 0.05176(15) Uani 1 1 d .
P1 P 0.59046(15) 0.12679(14) 0.1803(4) 0.0600(11) Uani 1 1 d .
P2 P 0.58813(12) 0.12409(13) 0.4886(4) 0.0538(10) Uani 1 1 d .
S1 S 0.66561(15) 0.05281(15) 0.5026(5) 0.0837(14) Uani 1 1 d .
C2 C 0.7069(6) 0.0176(5) 0.446(3) 0.097(8) Uani 1 1 d .
H2A H 0.7221 0.0009 0.5116 0.117 Uiso 1 1 calc R
C3 C 0.7206(5) 0.0105(5) 0.321(3) 0.085(6) Uani 1 1 d .
H3A H 0.7430 -0.0118 0.3092 0.103 Uiso 1 1 calc R
C4 C 0.7062(6) 0.0314(5) 0.210(2) 0.080(5) Uani 1 1 d .
H4A H 0.7211 0.0224 0.1308 0.096 Uiso 1 1 calc R
C5 C 0.6740(6) 0.0630(5) 0.193(2) 0.071(5) Uani 1 1 d .
C6 C 0.5531(5) 0.1651(5) 0.2685(14) 0.073(5) Uani 1 1 d .
H6A H 0.5687 0.1938 0.2738 0.088 Uiso 1 1 calc R
H6B H 0.5247 0.1692 0.2167 0.088 Uiso 1 1 calc R
C7 C 0.5406(4) 0.1510(5) 0.4049(14) 0.058(4) Uani 1 1 d .
H7A H 0.5143 0.1306 0.4002 0.070 Uiso 1 1 calc R
H7B H 0.5310 0.1768 0.4568 0.070 Uiso 1 1 calc R
C8 C 0.5514(5) 0.0947(5) 0.089(2) 0.079(4) Uani 1 1 d .
H8A H 0.5337 0.1148 0.0303 0.095 Uiso 1 1 calc R
C9 C 0.5160(7) 0.0699(8) 0.178(2) 0.130(8) Uani 1 1 d .
H9A H 0.4956 0.0524 0.1227 0.194 Uiso 1 1 calc R
H9B H 0.4979 0.0912 0.2286 0.194 Uiso 1 1 calc R
H9C H 0.5324 0.0507 0.2397 0.194 Uiso 1 1 calc R
C10 C 0.5691(8) 0.0568(6) 0.003(2) 0.131(9) Uani 1 1 d .
H10A H 0.5456 0.0487 -0.0614 0.197 Uiso 1 1 calc R
H10B H 0.5761 0.0316 0.0595 0.197 Uiso 1 1 calc R
H10C H 0.5969 0.0661 -0.0432 0.197 Uiso 1 1 calc R
C11 C 0.6176(6) 0.1604(5) 0.056(2) 0.092(8) Uani 1 1 d .
H11A H 0.6310 0.1403 -0.0113 0.110 Uiso 1 1 calc R
C12 C 0.6572(6) 0.1865(6) 0.116(2) 0.103(7) Uani 1 1 d .
H12A H 0.6742 0.2013 0.0460 0.154 Uiso 1 1 calc R
H12B H 0.6777 0.1666 0.1639 0.154 Uiso 1 1 calc R
H12C H 0.6450 0.2083 0.1780 0.154 Uiso 1 1 calc R
C13 C 0.5842(7) 0.1911(6) -0.0159(15) 0.108(7) Uani 1 1 d .
H13A H 0.5963 0.1980 -0.1037 0.162 Uiso 1 1 calc R
H13B H 0.5805 0.2181 0.0350 0.162 Uiso 1 1 calc R
H13C H 0.5544 0.1766 -0.0249 0.162 Uiso 1 1 calc R
C14 C 0.5595(6) 0.0893(5) 0.6116(18) 0.075(5) Uani 1 1 d .
H14A H 0.5837 0.0793 0.6747 0.090 Uiso 1 1 calc R
C15 C 0.5399(5) 0.0486(5) 0.5464(17) 0.091(6) Uani 1 1 d .
H15A H 0.5237 0.0311 0.6126 0.137 Uiso 1 1 calc R
H15B H 0.5648 0.0313 0.5082 0.137 Uiso 1 1 calc R
H15C H 0.5186 0.0572 0.4764 0.137 Uiso 1 1 calc R
C16 C 0.5244(7) 0.1131(8) 0.6913(19) 0.133(8) Uani 1 1 d .
H16A H 0.5083 0.0923 0.7483 0.199 Uiso 1 1 calc R
H16B H 0.5025 0.1273 0.6318 0.199 Uiso 1 1 calc R
H16C H 0.5395 0.1353 0.7459 0.199 Uiso 1 1 calc R
C17 C 0.6144(4) 0.1683(4) 0.585(3) 0.066(3) Uani 1 1 d .
H17A H 0.5895 0.1832 0.6361 0.079 Uiso 1 1 calc R
C18 C 0.6364(5) 0.2018(5) 0.4966(19) 0.083(5) Uani 1 1 d .
H18A H 0.6517 0.2241 0.5507 0.125 Uiso 1 1 calc R
H18B H 0.6129 0.2158 0.4418 0.125 Uiso 1 1 calc R
H18C H 0.6590 0.1875 0.4397 0.125 Uiso 1 1 calc R
C19 C 0.6495(5) 0.1518(6) 0.6834(16) 0.082(5) Uani 1 1 d .
H19A H 0.6607 0.1763 0.7369 0.123 Uiso 1 1 calc R
H19B H 0.6752 0.1386 0.6357 0.123 Uiso 1 1 calc R
H19C H 0.6354 0.1299 0.7411 0.123 Uiso 1 1 calc R
O1 O 0.6628(4) 0.0765(3) 0.0657(14) 0.106(4) Uani 1 1 d .
C20 C 0.6831(9) 0.0573(7) -0.042(2) 0.140(10) Uani 1 1 d .
H20A H 0.6698 0.0693 -0.1229 0.210 Uiso 1 1 calc R
H20B H 0.6779 0.0257 -0.0391 0.210 Uiso 1 1 calc R
H20C H 0.7160 0.0632 -0.0401 0.210 Uiso 1 1 calc R

loop_
_atom_site_aniso_label
_atom_site_aniso_U_11
_atom_site_aniso_U_22
_atom_site_aniso_U_33
_atom_site_aniso_U_23
_atom_site_aniso_U_13
_atom_site_aniso_U_12
Pt1 0.0435(2) 0.0396(2) 0.0722(3) 0.0050(3) 0.0025(3) 0.0117(2)
P1 0.070(3) 0.055(2) 0.055(3) 0.002(2) 0.004(2) 0.030(2)
P2 0.042(2) 0.062(2) 0.058(3) 0.003(2) 0.0039(17) 0.0038(18)
S1 0.076(3) 0.063(3) 0.112(3) 0.023(3) -0.030(2) 0.007(2)
C2 0.068(11) 0.039(9) 0.18(2) 0.020(12) -0.072(14) -0.014(8)
C3 0.076(10) 0.045(8) 0.136(17) 0.009(13) -0.045(14) -0.003(7)
C4 0.063(10) 0.053(9) 0.125(15) -0.024(10) 0.033(10) -0.001(8)
C5 0.071(10) 0.032(8) 0.111(15) 0.019(9) 0.001(9) 0.014(7)
C6 0.085(11) 0.072(11) 0.063(9) -0.001(8) -0.010(8) 0.046(9)
C7 0.050(8) 0.069(10) 0.055(9) 0.000(7) 0.002(6) 0.008(7)
C8 0.091(10) 0.087(11) 0.060(10) 0.008(13) 0.003(11) 0.024(8)
C9 0.116(17) 0.14(2) 0.129(18) -0.039(16) -0.024(14) -0.007(16)
C10 0.19(2) 0.080(13) 0.122(17) -0.032(12) -0.046(16) 0.036(14)
C11 0.109(12) 0.074(10) 0.09(2) 0.041(12) 0.032(13) 0.043(13)
C12 0.108(14) 0.081(12) 0.12(2) 0.041(12) 0.036(13) 0.000(11)
C13 0.180(19) 0.084(12) 0.061(11) 0.012(9) 0.013(11) 0.082(13)
C14 0.072(9) 0.087(11) 0.067(14) 0.025(9) 0.004(8) -0.010(8)
C15 0.087(11) 0.084(11) 0.102(17) 0.013(11) -0.009(10) -0.030(9)
C16 0.118(16) 0.17(2) 0.107(16) -0.021(15) 0.059(13) -0.051(16)
C17 0.039(6) 0.074(8) 0.085(8) -0.016(13) 0.014(11) -0.001(7)
C18 0.060(9) 0.046(8) 0.144(15) 0.003(9) -0.009(9) -0.007(7)
C19 0.074(10) 0.089(12) 0.084(12) -0.007(10) 0.015(9) 0.004(9)
O1 0.150(10) 0.061(6) 0.107(10) 0.022(7) 0.064(9) 0.050(6)
C20 0.22(3) 0.091(15) 0.106(17) 0.020(13) 0.055(17) 0.082(18)

loop_
_atom_type_symbol
_atom_type_description
_atom_type_scat_dispersion_real
_atom_type_scat_dispersion_imag
_atom_type_scat_source
C C 0.0033 0.0016 'International Tables Vol C Tables 4.2.6.8 and 6.1.1.4'
H H 0.0000 0.0000 'International Tables Vol C Tables 4.2.6.8 and 6.1.1.4'
O O 0.0106 0.0060 'International Tables Vol C Tables 4.2.6.8 and 6.1.1.4'
P P 0.1023 0.0942 'International Tables Vol C Tables 4.2.6.8 and 6.1.1.4'
S S 0.1246 0.1234 'International Tables Vol C Tables 4.2.6.8 and 6.1.1.4'
Pt Pt -1.7033 8.3905 'International Tables Vol C Tables 4.2.6.8 and 6.1.1.4'

loop_
_geom_angle_atom_site_label_1
_geom_angle_atom_site_label_2
_geom_angle_atom_site_label_3
_geom_angle
C5 Pt1 P1 93.4(5)
C5 Pt1 S1 93.7(5)
P1 Pt1 S1 171.51(17)
C5 Pt1 P2 177.5(5)
P1 Pt1 P2 86.50(11)
S1 Pt1 P2 86.71(17)
C8 P1 C11 103.7(11)
C8 P1 C6 103.1(8)
C11 P1 C6 103.6(8)
C8 P1 Pt1 115.8(6)
C11 P1 Pt1 120.7(6)
C6 P1 Pt1 108.0(5)
C7 P2 C14 103.3(7)
C7 P2 C17 103.5(8)
C14 P2 C17 104.7(10)
C7 P2 Pt1 108.3(5)
C14 P2 Pt1 117.8(6)
C17 P2 Pt1 117.5(6)
C2 S1 Pt1 111.0(9)
C3 C2 S1 128.9(15)
C3 C2 H2A 115.6
S1 C2 H2A 115.6
C2 C3 C4 127.5(17)
C2 C3 H3A 116.3
C4 C3 H3A 116.3
C5 C4 C3 130.4(18)
C5 C4 H4A 114.8
C3 C4 H4A 114.8
C4 C5 O1 119.0(17)
C4 C5 Pt1 128.4(16)
O1 C5 Pt1 112.2(10)
C7 C6 P1 114.2(12)
C7 C6 H6A 108.7
P1 C6 H6A 108.7
C7 C6 H6B 108.7
P1 C6 H6B 108.7
H6A C6 H6B 107.6
C6 C7 P2 112.0(10)
C6 C7 H7A 109.2
P2 C7 H7A 109.2
C6 C7 H7B 109.2
P2 C7 H7B 109.2
H7A C7 H7B 107.9
C10 C8 C9 100.7(15)
C10 C8 P1 119.7(13)
C9 C8 P1 113.2(15)
C10 C8 H8A 107.5
C9 C8 H8A 107.5
P1 C8 H8A 107.5
C8 C9 H9A 109.5
C8 C9 H9B 109.5
H9A C9 H9B 109.5
C8 C9 H9C 109.5
H9A C9 H9C 109.5
H9B C9 H9C 109.5
C8 C10 H10A 109.5
C8 C10 H10B 109.5
H10A C10 H10B 109.5
C8 C10 H10C 109.5
H10A C10 H10C 109.5
H10B C10 H10C 109.5
C12 C11 C13 110.5(14)
C12 C11 P1 110.6(16)
C13 C11 P1 113.4(12)
C12 C11 H11A 107.3
C13 C11 H11A 107.3
P1 C11 H11A 107.3
C11 C12 H12A 109.5
C11 C12 H12B 109.5
H12A C12 H12B 109.5
C11 C12 H12C 109.5
H12A C12 H12C 109.5
H12B C12 H12C 109.5
C11 C13 H13A 109.5
C11 C13 H13B 109.5
H13A C13 H13B 109.5
C11 C13 H13C 109.5
H13A C13 H13C 109.5
H13B C13 H13C 109.5
C16 C14 C15 111.9(14)
C16 C14 P2 113.4(13)
C15 C14 P2 110.5(13)
C16 C14 H14A 106.9
C15 C14 H14A 106.9
P2 C14 H14A 106.9
C14 C15 H15A 109.5
C14 C15 H15B 109.5
H15A C15 H15B 109.5
C14 C15 H15C 109.5
H15A C15 H15C 109.5
H15B C15 H15C 109.5
C14 C16 H16A 109.5
C14 C16 H16B 109.5
H16A C16 H16B 109.5
C14 C16 H16C 109.5
H16A C16 H16C 109.5
H16B C16 H16C 109.5
C18 C17 C19 109.1(11)
C18 C17 P2 111.2(19)
C19 C17 P2 112.7(10)
C18 C17 H17A 107.9
C19 C17 H17A 107.9
P2 C17 H17A 107.9
C17 C18 H18A 109.5
C17 C18 H18B 109.5
H18A C18 H18B 109.5
C17 C18 H18C 109.5
H18A C18 H18C 109.5
H18B C18 H18C 109.5
C17 C19 H19A 109.5
C17 C19 H19B 109.5
H19A C19 H19B 109.5
C17 C19 H19C 109.5
H19A C19 H19C 109.5
H19B C19 H19C 109.5
C20 O1 C5 120.5(12)
O1 C20 H20A 109.5
O1 C20 H20B 109.5
H20A C20 H20B 109.5
O1 C20 H20C 109.5
H20A C20 H20C 109.5
H20B C20 H20C 109.5

loop_
_geom_bond_atom_site_label_1
_geom_bond_atom_site_label_2
_geom_bond_distance
Pt1 C5 2.031(18)
Pt1 P1 2.262(4)
Pt1 S1 2.288(4)
Pt1 P2 2.295(4)
P1 C8 1.77(2)
P1 C11 1.807(19)
P1 C6 1.834(14)
P2 C7 1.822(14)
P2 C14 1.838(16)
P2 C17 1.838(19)
S1 C2 1.72(2)
C2 C3 1.34(3)
C2 H2A 0.9500
C3 C4 1.36(3)
C3 H3A 0.9500
C4 C5 1.36(2)
C4 H4A 0.9500
C5 O1 1.40(2)
C6 C7 1.492(19)
C6 H6A 0.9900
C6 H6B 0.9900
C7 H7A 0.9900
C7 H7B 0.9900
C8 C10 1.54(2)
C8 C9 1.57(3)
C8 H8A 1.0000
C9 H9A 0.9800
C9 H9B 0.9800
C9 H9C 0.9800
C10 H10A 0.9800
C10 H10B 0.9800
C10 H10C 0.9800
C11 C12 1.53(2)
C11 C13 1.54(2)
C11 H11A 1.0000
C12 H12A 0.9800
C12 H12B 0.9800
C12 H12C 0.9800
C13 H13A 0.9800
C13 H13B 0.9800
C13 H13C 0.9800
C14 C16 1.49(2)
C14 C15 1.52(2)
C14 H14A 1.0000
C15 H15A 0.9800
C15 H15B 0.9800
C15 H15C 0.9800
C16 H16A 0.9800
C16 H16B 0.9800
C16 H16C 0.9800
C17 C18 1.51(3)
C17 C19 1.52(3)
C17 H17A 1.0000
C18 H18A 0.9800
C18 H18B 0.9800
C18 H18C 0.9800
C19 H19A 0.9800
C19 H19B 0.9800
C19 H19C 0.9800
O1 C20 1.37(2)
C20 H20A 0.9800
C20 H20B 0.9800
C20 H20C 0.9800

loop_
_geom_torsion_atom_site_label_1
_geom_torsion_atom_site_label_2
_geom_torsion_atom_site_label_3
_geom_torsion_atom_site_label_4
_geom_torsion
C5 Pt1 P1 C8 75.0(8)
S1 Pt1 P1 C8 -70.6(14)
P2 Pt1 P1 C8 -107.5(7)
C5 Pt1 P1 C11 -51.4(9)
S1 Pt1 P1 C11 163.0(13)
P2 Pt1 P1 C11 126.1(8)
C5 Pt1 P1 C6 -170.2(8)
S1 Pt1 P1 C6 44.3(15)
P2 Pt1 P1 C6 7.4(6)
C5 Pt1 P2 C7 96(12)
P1 Pt1 P2 C7 9.8(5)
S1 Pt1 P2 C7 -165.1(5)
C5 Pt1 P2 C14 -147(12)
P1 Pt1 P2 C14 126.4(7)
S1 Pt1 P2 C14 -48.5(6)
C5 Pt1 P2 C17 -20(13)
P1 Pt1 P2 C17 -106.8(9)
S1 Pt1 P2 C17 78.3(9)
C5 Pt1 S1 C2 -2.5(7)
P1 Pt1 S1 C2 143.1(12)
P2 Pt1 S1 C2 179.9(6)
Pt1 S1 C2 C3 -0.3(18)
S1 C2 C3 C4 4(3)
C2 C3 C4 C5 -3(3)
C3 C4 C5 O1 -174.4(16)
C3 C4 C5 Pt1 -2(3)
P1 Pt1 C5 C4 -171.3(15)
S1 Pt1 C5 C4 3.9(16)
P2 Pt1 C5 C4 102(12)
P1 Pt1 C5 O1 1.4(11)
S1 Pt1 C5 O1 176.6(11)
P2 Pt1 C5 O1 -85(13)
C8 P1 C6 C7 94.6(13)
C11 P1 C6 C7 -157.6(13)
Pt1 P1 C6 C7 -28.4(14)
P1 C6 C7 P2 37.7(16)
C14 P2 C7 C6 -155.3(13)
C17 P2 C7 C6 95.7(14)
Pt1 P2 C7 C6 -29.7(13)
C11 P1 C8 C10 74.1(17)
C6 P1 C8 C10 -178.1(16)
Pt1 P1 C8 C10 -60.5(18)
C11 P1 C8 C9 -167.4(13)
C6 P1 C8 C9 -59.6(14)
Pt1 P1 C8 C9 58.0(13)
C8 P1 C11 C12 -172.8(11)
C6 P1 C11 C12 79.8(13)
Pt1 P1 C11 C12 -41.1(14)
C8 P1 C11 C13 62.3(16)
C6 P1 C11 C13 -45.0(17)
Pt1 P1 C11 C13 -165.9(11)
C7 P2 C14 C16 -49.3(15)
C17 P2 C14 C16 58.8(14)
Pt1 P2 C14 C16 -168.5(11)
C7 P2 C14 C15 77.3(12)
C17 P2 C14 C15 -174.6(11)
Pt1 P2 C14 C15 -41.9(13)
C7 P2 C17 C18 -67.8(10)
C14 P2 C17 C18 -175.7(10)
Pt1 P2 C17 C18 51.4(12)
C7 P2 C17 C19 169.3(12)
C14 P2 C17 C19 61.4(14)
Pt1 P2 C17 C19 -71.5(16)
C4 C5 O1 C20 2(2)
Pt1 C5 O1 C20 -171.9(17)
